data_7012654
loop_
_publ_author_name
'Vreshch, Volodimir D.'
'Chernega, Alexander N.'
'Howard, Judith A. K.'
'Sieler, Joachim'
'Domasevitch, Konstantin V.'

_publ_section_title
;
 Two-step construction of molecular and polymeric mixed-metal Cu(Co)/Be
 complexes employing functionality of a pyridyl substituted
 acetylacetonateElectronic supplementary information (ESI) available:
 synthesis and crystallography. See
 http://www.rsc.org/suppdata/dt/b2/b212733d/
;
_journal_issue 9
_journal_name_full 'Dalton Transactions'
_journal_page_first 1707
_journal_paper_doi 10.1039/b212733d
_journal_year 2003
_chemical_formula_sum 'C45.33 H45.33 Be2 Br2 Cl16 Cu2 N4 O8'
_chemical_formula_weight 1646.31
_chemical_name_systematic
;
Copper(I) Bromide Complex with Beryllium
3-(Pyridyl-4)-2,4-Pentanedionate, Solvate with Chloroform
;
_space_group_IT_number 14
_symmetry_cell_setting monoclinic
_symmetry_space_group_name_Hall '-P 2ybc'
_symmetry_space_group_name_H-M 'P 1 21/c 1'
_atom_sites_solution_hydrogens geom
_atom_sites_solution_primary direct
_atom_sites_solution_secondary difmap
_audit_creation_method SHELXL
_cell_angle_alpha 90.00
_cell_angle_beta 118.6180(10)
_cell_angle_gamma 90.00
_cell_formula_units_Z 6
_cell_length_a 21.0193(9)
_cell_length_b 25.1798(11)
_cell_length_c 21.7707(9)
_cell_measurement_temperature 153(2)
_cell_volume 10114.7(8)
_computing_structure_refinement 'SHELXL-93 (Sheldrick, 1993)'
_computing_structure_solution 'SHELXS-86 (Sheldrick, 1990)'
_diffrn_ambient_temperature 153(2)
_diffrn_measurement_device 'SMART CCD Siemens'
_diffrn_measurement_method 'omega scans'
_diffrn_radiation_monochromator graphite
_diffrn_radiation_source 'fine-focus sealed tube'
_diffrn_radiation_type MoK\a
_diffrn_radiation_wavelength 0.71073
_diffrn_reflns_av_R_equivalents 0.0670
_diffrn_reflns_av_sigmaI/netI 0.0743
_diffrn_reflns_limit_h_max 30
_diffrn_reflns_limit_h_min -29
_diffrn_reflns_limit_k_max 35
_diffrn_reflns_limit_k_min -35
_diffrn_reflns_limit_l_max 31
_diffrn_reflns_limit_l_min -30
_diffrn_reflns_number 93413
_diffrn_reflns_theta_max 30.52
_diffrn_reflns_theta_min 1.34
_exptl_absorpt_coefficient_mu 2.498
_exptl_crystal_colour yellow
_exptl_crystal_density_diffrn 1.622
_exptl_crystal_description prism
_exptl_crystal_F_000 4904
_exptl_crystal_size_max 0.22
_exptl_crystal_size_mid 0.22
_exptl_crystal_size_min 0.15
_refine_diff_density_max 1.806
_refine_diff_density_min -1.198
_refine_diff_density_rms 0.117
_refine_ls_extinction_method none
_refine_ls_goodness_of_fit_all 1.110
_refine_ls_goodness_of_fit_obs 1.238
_refine_ls_matrix_type full
_refine_ls_number_parameters 1069
_refine_ls_number_reflns 23271
_refine_ls_number_restraints 42
_refine_ls_restrained_S_all 1.358
_refine_ls_restrained_S_obs 1.240
_refine_ls_R_factor_all 0.1369
_refine_ls_R_factor_obs 0.0758
_refine_ls_shift/esd_max 0.008
_refine_ls_shift/esd_mean 0.001
_refine_ls_structure_factor_coef Fsqd
_refine_ls_weighting_details 'w=1/[\s^2^(Fo^2^)+(0.1090P)^2^+22.6051P] where P=(Fo^2^+2Fc^2^)/3'
_refine_ls_weighting_scheme calc
_refine_ls_wR_factor_all 0.2942
_refine_ls_wR_factor_obs 0.2088
_reflns_number_observed 16408
_reflns_number_total 30833
_reflns_observed_criterion >2sigma(I)
_cod_data_source_file b212733d.txt
_cod_data_source_block d25
_cod_depositor_comments
;
The following automatic conversions were performed:
'_symmetry_cell_setting' value 'Monoclinic' changed to 'monoclinic'
according to '/home/saulius/struct/CIF-dictionaries/cif_core.dic'
dictionary named 'cif_core.dic' version 2.4.1 from 2010-06-29.

Automatic conversion script
Id: cif_fix_enum 1527 2010-12-29 10:47:43Z saulius 

The following automatic conversions were performed:

'_refine_ls_weighting_scheme' value 'calc
w=1/[\s^2^(Fo^2^)+(0.1090P)^2^+22.6051P] where P=(Fo^2^+2Fc^2^)/3'
was changed to 'calc'. New tag '_refine_ls_weighting_details' was
created. The value of the new tag was set to
'w=1/[\s^2^(Fo^2^)+(0.1090P)^2^+22.6051P] where P=(Fo^2^+2Fc^2^)/3'.

Automatic conversion script
Id: cif_fix_values 3143 2015-03-26 13:38:13Z robertas 
;
_cod_original_cell_volume 10114.7(7)
_cod_original_sg_symbol_H-M P2(1)/c
_cod_database_code 7012654

loop_
_symmetry_equiv_pos_as_xyz
'x, y, z'
'-x, y+1/2, -z+1/2'
'-x, -y, -z'
'x, -y-1/2, z-1/2'

loop_
_atom_site_aniso_label
_atom_site_aniso_U_11
_atom_site_aniso_U_22
_atom_site_aniso_U_33
_atom_site_aniso_U_23
_atom_site_aniso_U_13
_atom_site_aniso_U_12
Cu1 0.0214(3) 0.0152(3) 0.0291(3) -0.0020(2) 0.0188(3) -0.0016(2)
Cu2 0.0236(3) 0.0173(3) 0.0261(3) 0.0018(2) 0.0195(3) 0.0010(2)
Cu3 0.0280(3) 0.0177(3) 0.0275(3) -0.0034(2) 0.0194(3) 0.0007(2)
Br1 0.0210(2) 0.0146(2) 0.0263(2) -0.0008(2) 0.0106(2) -0.0009(2)
Br2 0.0207(2) 0.0205(2) 0.0272(3) -0.0048(2) 0.0116(2) 0.0007(2)
Br3 0.0204(2) 0.0161(2) 0.0256(2) 0.0034(2) 0.0126(2) 0.0003(2)
Be1 0.025(4) 0.030(4) 0.039(4) 0.016(3) 0.020(3) 0.003(3)
Be2 0.027(4) 0.028(4) 0.043(4) -0.020(3) 0.023(3) -0.005(3)
Be3 0.028(4) 0.026(3) 0.044(4) 0.017(3) 0.026(4) 0.009(3)
O1 0.029(2) 0.034(2) 0.038(2) 0.012(2) 0.023(2) 0.000(2)
O2 0.038(2) 0.022(2) 0.055(3) 0.009(2) 0.034(2) -0.001(2)
O3 0.024(2) 0.028(2) 0.039(2) 0.017(2) 0.018(2) 0.004(2)
O4 0.023(2) 0.037(2) 0.056(3) 0.027(2) 0.023(2) 0.004(2)
O5 0.021(2) 0.035(2) 0.043(2) -0.017(2) 0.020(2) -0.001(2)
O6 0.029(2) 0.040(2) 0.040(2) -0.021(2) 0.019(2) -0.003(2)
O7 0.037(2) 0.030(2) 0.041(2) -0.016(2) 0.029(2) -0.008(2)
O8 0.041(2) 0.022(2) 0.045(2) -0.013(2) 0.029(2) -0.002(2)
O9 0.033(2) 0.029(2) 0.041(2) 0.017(2) 0.031(2) 0.011(2)
O10 0.030(2) 0.026(2) 0.046(2) 0.020(2) 0.028(2) 0.013(2)
O11 0.021(2) 0.036(2) 0.044(2) 0.021(2) 0.022(2) 0.004(2)
O12 0.026(2) 0.029(2) 0.035(2) 0.014(2) 0.022(2) 0.006(2)
N1 0.018(2) 0.024(2) 0.028(2) 0.002(2) 0.015(2) -0.001(2)
N2 0.020(2) 0.018(2) 0.028(2) 0.000(2) 0.015(2) -0.003(2)
N3 0.016(2) 0.018(2) 0.027(2) -0.005(2) 0.012(2) -0.002(2)
N4 0.022(2) 0.015(2) 0.026(2) -0.002(2) 0.016(2) -0.003(2)
N5 0.021(2) 0.019(2) 0.026(2) 0.005(2) 0.017(2) 0.003(2)
N6 0.022(2) 0.021(2) 0.028(2) 0.004(2) 0.014(2) -0.001(2)
C1 0.027(3) 0.026(3) 0.034(3) 0.014(2) 0.019(2) 0.004(2)
C2 0.024(3) 0.023(2) 0.037(3) 0.013(2) 0.021(2) 0.003(2)
C3 0.031(3) 0.027(3) 0.044(3) 0.010(2) 0.027(3) 0.000(2)
C4 0.061(5) 0.034(3) 0.059(4) -0.007(3) 0.047(4) -0.010(3)
C5 0.049(4) 0.032(3) 0.049(4) 0.003(3) 0.037(3) -0.003(3)
C6 0.020(3) 0.033(3) 0.043(3) 0.013(2) 0.018(3) 0.002(2)
C7 0.020(3) 0.036(3) 0.039(3) 0.020(3) 0.014(2) 0.003(2)
C8 0.024(3) 0.023(2) 0.033(3) 0.007(2) 0.020(2) 0.001(2)
C9 0.016(2) 0.033(3) 0.034(3) 0.013(2) 0.014(2) 0.002(2)
C10 0.025(3) 0.028(3) 0.039(3) 0.015(2) 0.022(3) 0.005(2)
C11 0.021(3) 0.019(2) 0.034(3) 0.009(2) 0.017(2) 0.003(2)
C12 0.021(3) 0.019(2) 0.040(3) 0.010(2) 0.018(2) 0.001(2)
C13 0.023(3) 0.028(3) 0.043(3) 0.018(2) 0.017(3) 0.002(2)
C14 0.024(3) 0.051(4) 0.053(4) 0.030(3) 0.011(3) -0.004(3)
C15 0.020(3) 0.035(3) 0.029(3) 0.005(2) 0.011(2) -0.004(2)
C16 0.024(3) 0.016(2) 0.036(3) 0.004(2) 0.019(2) 0.002(2)
C17 0.030(3) 0.017(2) 0.034(3) 0.009(2) 0.022(2) 0.007(2)
C18 0.019(2) 0.019(2) 0.030(3) 0.007(2) 0.013(2) 0.000(2)
C19 0.024(3) 0.018(2) 0.036(3) 0.007(2) 0.015(2) 0.007(2)
C20 0.027(3) 0.022(2) 0.037(3) 0.003(2) 0.020(3) 0.005(2)
C21 0.022(3) 0.026(3) 0.039(3) -0.013(2) 0.020(2) -0.005(2)
C22 0.022(3) 0.024(2) 0.036(3) -0.013(2) 0.018(2) -0.002(2)
C23 0.026(3) 0.036(3) 0.039(3) -0.014(3) 0.019(3) -0.003(2)
C24 0.026(3) 0.069(5) 0.045(4) -0.030(4) 0.010(3) 0.005(3)
C25 0.027(3) 0.040(3) 0.039(3) -0.011(3) 0.017(3) 0.002(2)
C26 0.024(3) 0.019(2) 0.036(3) -0.005(2) 0.019(2) -0.002(2)
C27 0.026(3) 0.017(2) 0.040(3) -0.008(2) 0.019(3) -0.001(2)
C28 0.017(2) 0.025(3) 0.033(3) -0.015(2) 0.012(2) -0.002(2)
C29 0.027(3) 0.022(2) 0.036(3) -0.006(2) 0.022(2) -0.001(2)
C30 0.028(3) 0.020(2) 0.035(3) -0.003(2) 0.022(2) 0.001(2)
C31 0.020(3) 0.026(2) 0.026(3) -0.011(2) 0.012(2) -0.003(2)
C32 0.021(3) 0.023(2) 0.034(3) -0.013(2) 0.017(2) -0.002(2)
C33 0.031(3) 0.022(2) 0.039(3) -0.010(2) 0.022(3) -0.002(2)
C34 0.058(4) 0.024(3) 0.062(4) -0.006(3) 0.045(4) -0.004(3)
C35 0.055(4) 0.025(3) 0.040(3) -0.007(2) 0.033(3) -0.002(3)
C36 0.014(2) 0.015(2) 0.022(2) 0.001(2) 0.010(2) 0.000(2)
C37 0.017(2) 0.016(2) 0.025(2) -0.001(2) 0.014(2) 0.000(2)
C38 0.025(3) 0.019(2) 0.030(3) -0.008(2) 0.019(2) -0.002(2)
C39 0.028(3) 0.032(3) 0.044(3) -0.021(3) 0.024(3) -0.011(2)
C40 0.024(3) 0.032(3) 0.043(3) -0.015(2) 0.025(3) -0.010(2)
C41 0.024(3) 0.028(3) 0.033(3) 0.012(2) 0.019(2) 0.004(2)
C42 0.022(3) 0.027(3) 0.029(3) 0.011(2) 0.018(2) 0.005(2)
C43 0.024(3) 0.030(3) 0.036(3) 0.013(2) 0.021(2) 0.007(2)
C44 0.039(3) 0.032(3) 0.051(4) 0.017(3) 0.036(3) 0.015(3)
C45 0.045(3) 0.026(3) 0.041(3) 0.007(2) 0.033(3) 0.001(2)
C46 0.021(3) 0.039(3) 0.042(3) 0.019(3) 0.022(3) 0.007(2)
C47 0.023(3) 0.044(3) 0.042(3) 0.026(3) 0.022(3) 0.011(2)
C48 0.023(3) 0.022(2) 0.033(3) 0.007(2) 0.021(2) 0.003(2)
C49 0.019(2) 0.021(2) 0.026(3) 0.002(2) 0.015(2) 0.002(2)
C50 0.021(2) 0.020(2) 0.023(2) 0.003(2) 0.015(2) 0.002(2)
C51 0.026(3) 0.025(3) 0.036(3) 0.015(2) 0.020(2) 0.007(2)
C52 0.023(3) 0.019(2) 0.032(3) 0.011(2) 0.020(2) 0.005(2)
C53 0.025(3) 0.021(2) 0.032(3) 0.008(2) 0.019(2) 0.008(2)
C54 0.028(3) 0.036(3) 0.033(3) 0.011(2) 0.015(3) 0.000(2)
C55 0.026(3) 0.047(4) 0.034(3) 0.015(3) 0.012(3) -0.006(3)
C56 0.028(3) 0.019(2) 0.031(3) 0.007(2) 0.019(2) 0.000(2)
C57 0.031(3) 0.020(2) 0.030(3) 0.007(2) 0.021(2) 0.002(2)
C58 0.017(2) 0.019(2) 0.027(3) 0.008(2) 0.013(2) 0.003(2)
C59 0.025(3) 0.017(2) 0.036(3) 0.011(2) 0.022(2) 0.004(2)
C60 0.025(3) 0.018(2) 0.036(3) 0.008(2) 0.022(2) 0.006(2)
C1S 0.080(6) 0.073(6) 0.041(4) -0.002(4) 0.021(4) -0.009(5)
Cl11 0.100(2) 0.076(2) 0.083(2) -0.0177(14) 0.042(2) -0.0018(15)
Cl12 0.154(3) 0.065(2) 0.075(2) 0.0081(14) 0.034(2) 0.016(2)
Cl13 0.095(2) 0.151(3) 0.073(2) -0.006(2) 0.043(2) -0.032(2)
C2S 0.114(9) 0.050(5) 0.086(7) -0.014(5) 0.052(7) -0.025(6)
Cl21 0.105(2) 0.0672(14) 0.077(2) -0.0183(12) 0.048(2) -0.0233(14)
Cl22 0.203(4) 0.101(2) 0.140(3) -0.024(2) 0.131(3) -0.044(3)
Cl23 0.126(3) 0.137(3) 0.090(2) -0.017(2) 0.031(2) -0.017(3)
C3S 0.202(22) 0.332(35) 0.231(25) 0.248(28) -0.145(21) -0.220(26)
Cl31 0.092(2) 0.0655(15) 0.072(2) -0.0003(12) 0.0205(14) 0.0214(13)
Cl32 0.243(7) 0.089(3) 0.121(3) -0.011(2) 0.061(4) -0.026(3)
Cl33 0.189(6) 0.172(5) 0.192(6) 0.007(4) 0.110(5) 0.079(5)
C4S 0.168(17) 0.094(10) 0.214(20) 0.005(11) 0.145(17) -0.037(10)
Cl41 0.199(5) 0.093(3) 0.171(4) -0.030(3) 0.119(4) -0.022(3)
Cl42 0.199(5) 0.108(3) 0.118(3) -0.028(2) 0.092(3) -0.033(3)
Cl43 0.163(5) 0.133(4) 0.153(4) -0.005(3) 0.074(4) -0.042(3)
Cl51 0.082(6) 0.103(7) 0.069(6) 0.031(5) -0.018(4) -0.031(5)
Cl52 0.076(5) 0.066(4) 0.036(3) 0.006(2) 0.018(3) 0.000(3)
Cl53 0.118(8) 0.092(7) 0.206(14) -0.016(6) 0.061(8) 0.016(5)
Cl54 0.283(26) 0.253(21) 0.090(8) -0.042(10) 0.055(11) -0.163(19)
Cl55 0.252(19) 0.256(21) 0.149(11) -0.002(11) 0.107(12) -0.139(17)
Cl56 0.459(43) 0.155(14) 0.671(69) -0.119(24) 0.435(51) -0.099(20)
C7S 0.380(68) 0.198(37) 0.227(43) 0.142(37) 0.258(52) 0.232(48)
Cl71 0.104(5) 0.097(4) 0.106(6) -0.001(3) 0.021(4) 0.040(3)
Cl72 0.391(23) 0.081(5) 0.244(15) -0.050(6) 0.252(18) -0.044(7)
Cl73 0.141(8) 0.196(10) 0.146(9) 0.059(8) 0.089(7) 0.053(7)

loop_
_atom_site_label
_atom_site_type_symbol
_atom_site_fract_x
_atom_site_fract_y
_atom_site_fract_z
_atom_site_U_iso_or_equiv
_atom_site_thermal_displace_type
_atom_site_occupancy
_atom_site_calc_flag
_atom_site_refinement_flags
_atom_site_disorder_group
Cu1 Cu 0.00018(3) 0.44472(2) 1.00923(3) 0.01911(14) Uani 1 d . .
Cu2 Cu 0.33271(3) 0.05511(2) 0.49790(3) 0.01914(14) Uani 1 d . .
Cu3 Cu 0.33995(4) -0.05295(2) 0.51257(3) 0.0219(2) Uani 1 d . .
Br1 Br 0.09809(3) 0.50245(2) 1.08957(3) 0.02095(12) Uani 1 d . .
Br2 Br 0.22781(3) -0.00419(2) 0.42340(3) 0.02277(13) Uani 1 d . .
Br3 Br 0.44571(3) 0.00696(2) 0.58514(3) 0.02003(12) Uani 1 d . .
Be1 Be -0.2266(4) 0.2180(3) 1.1758(4) 0.030(2) Uani 1 d . .
Be2 Be 0.1689(4) 0.2413(3) 0.7617(4) 0.030(2) Uani 1 d . .
Be3 Be 0.4920(4) 0.2427(3) 0.2322(4) 0.029(2) Uani 1 d . .
O1 O -0.2207(2) 0.2809(2) 1.1884(2) 0.0303(9) Uani 1 d . .
O2 O -0.2050(2) 0.2069(2) 1.1156(2) 0.0334(9) Uani 1 d . .
O3 O -0.3055(2) 0.1942(2) 1.1525(2) 0.0295(9) Uani 1 d . .
O4 O -0.1714(2) 0.1901(2) 1.2493(3) 0.0376(11) Uani 1 d . .
O5 O 0.2143(2) 0.2585(2) 0.8428(2) 0.0312(9) Uani 1 d . .
O6 O 0.0877(2) 0.2630(2) 0.7345(2) 0.0353(10) Uani 1 d . .
O7 O 0.1727(2) 0.1777(2) 0.7573(2) 0.0318(9) Uani 1 d . .
O8 O 0.2031(2) 0.2644(2) 0.7156(2) 0.0323(9) Uani 1 d . .
O9 O 0.4932(2) 0.1792(2) 0.2400(2) 0.0290(9) Uani 1 d . .
O10 O 0.4505(2) 0.2650(2) 0.2722(2) 0.0299(9) Uani 1 d . .
O11 O 0.4538(2) 0.2581(2) 0.1506(2) 0.0311(9) Uani 1 d . .
O12 O 0.5731(2) 0.2669(2) 0.2664(2) 0.0268(8) Uani 1 d . .
N1 N -0.0476(2) 0.4018(2) 1.0541(2) 0.0217(9) Uani 1 d . .
N2 N -0.3225(2) 0.0847(2) 1.4117(2) 0.0204(8) Uani 1 d . .
N3 N 0.0377(2) 0.3975(2) 0.9572(2) 0.0195(8) Uani 1 d . .
N4 N 0.3006(2) 0.0915(2) 0.5606(2) 0.0189(8) Uani 1 d . .
N5 N 0.3611(2) 0.0895(2) 0.4312(2) 0.0195(8) Uani 1 d . .
N6 N 0.6358(2) 0.4002(2) 0.0486(2) 0.0226(9) Uani 1 d . .
C1 C -0.1864(3) 0.3115(2) 1.1676(3) 0.0270(11) Uani 1 d . .
C2 C -0.1596(3) 0.2940(2) 1.1226(3) 0.0254(11) Uani 1 d . .
C3 C -0.1742(3) 0.2423(2) 1.0957(3) 0.0303(12) Uani 1 d . .
C4 C -0.1549(5) 0.2243(3) 1.0419(4) 0.044(2) Uani 1 d . .
H4A H -0.1685(5) 0.1878(3) 1.0302(4) 0.080 Uiso 1 d R .
H4B H -0.1805(5) 0.2458(3) 1.0009(4) 0.080 Uiso 1 d R .
H4C H -0.1037(5) 0.2280(3) 1.0591(4) 0.080 Uiso 1 d R .
C5 C -0.1773(4) 0.3674(3) 1.1922(4) 0.0378(14) Uani 1 d . .
H5A H -0.1983(4) 0.3718(3) 1.2225(4) 0.080 Uiso 1 d R .
H5B H -0.1266(4) 0.3759(3) 1.2173(4) 0.080 Uiso 1 d R .
H5C H -0.2010(4) 0.3907(3) 1.1527(4) 0.080 Uiso 1 d R .
C6 C -0.0123(3) 0.3642(2) 1.1019(3) 0.0303(12) Uani 1 d . .
H6A H 0.0392(3) 0.3616(2) 1.1205(3) 0.080 Uiso 1 d R .
C7 C -0.0458(3) 0.3290(2) 1.1264(3) 0.0321(13) Uani 1 d . .
H7A H -0.0178(3) 0.3032(2) 1.1615(3) 0.080 Uiso 1 d R .
C8 C -0.1209(3) 0.3317(2) 1.0996(3) 0.0239(11) Uani 1 d . .
C9 C -0.1564(3) 0.3710(2) 1.0513(3) 0.0272(11) Uani 1 d . .
H9A H -0.2078(3) 0.3751(2) 1.0324(3) 0.080 Uiso 1 d R .
C10 C -0.1190(3) 0.4049(2) 1.0296(3) 0.0279(12) Uani 1 d . .
H10A H -0.1456(3) 0.4318(2) 0.9956(3) 0.080 Uiso 1 d R .
C11 C -0.3213(3) 0.1688(2) 1.1947(3) 0.0235(10) Uani 1 d . .
C12 C -0.2687(3) 0.1563(2) 1.2633(3) 0.0254(11) Uani 1 d . .
C13 C -0.1949(3) 0.1680(2) 1.2883(3) 0.0308(13) Uani 1 d . .
C14 C -0.1380(3) 0.1551(3) 1.3608(4) 0.045(2) Uani 1 d . .
H14A H -0.0918(3) 0.1665(3) 1.3670(4) 0.080 Uiso 1 d R .
H14B H -0.1484(3) 0.1729(3) 1.3940(4) 0.080 Uiso 1 d R .
H14C H -0.1371(3) 0.1174(3) 1.3680(4) 0.080 Uiso 1 d R .
C15 C -0.3979(3) 0.1516(2) 1.1655(3) 0.0280(11) Uani 1 d . .
H15A H -0.4249(3) 0.1640(2) 1.1181(3) 0.080 Uiso 1 d R .
H15B H -0.4003(3) 0.1136(2) 1.1663(3) 0.080 Uiso 1 d R .
H15C H -0.4180(3) 0.1664(2) 1.1931(3) 0.080 Uiso 1 d R .
C16 C -0.2873(3) 0.0575(2) 1.3845(3) 0.0233(10) Uani 1 d . .
H16A H -0.2722(3) 0.0218(2) 1.4005(3) 0.080 Uiso 1 d R .
C17 C -0.2709(3) 0.0783(2) 1.3350(3) 0.0242(11) Uani 1 d . .
H17A H -0.2467(3) 0.0569(2) 1.3161(3) 0.080 Uiso 1 d R .
C18 C -0.2901(3) 0.1305(2) 1.3120(3) 0.0224(10) Uani 1 d . .
C19 C -0.3287(3) 0.1582(2) 1.3391(3) 0.0259(11) Uani 1 d . .
H19A H -0.3444(3) 0.1939(2) 1.3241(3) 0.080 Uiso 1 d R .
C20 C -0.3437(3) 0.1343(2) 1.3872(3) 0.0270(11) Uani 1 d . .
H20A H -0.3712(3) 0.1537(2) 1.4043(3) 0.080 Uiso 1 d R .
C21 C 0.1877(3) 0.2845(2) 0.8755(3) 0.0267(11) Uani 1 d . .
C22 C 0.1158(3) 0.3037(2) 0.8416(3) 0.0254(11) Uani 1 d . .
C23 C 0.0688(3) 0.2915(2) 0.7716(3) 0.0324(13) Uani 1 d . .
C24 C -0.0082(4) 0.3102(4) 0.7362(4) 0.050(2) Uani 1 d . .
H24A H -0.0315(4) 0.2982(4) 0.6885(4) 0.080 Uiso 1 d R .
H24B H -0.0330(4) 0.2957(4) 0.7597(4) 0.080 Uiso 1 d R .
H24C H -0.0098(4) 0.3483(4) 0.7372(4) 0.080 Uiso 1 d R .
C25 C 0.2377(3) 0.2939(3) 0.9512(3) 0.0349(13) Uani 1 d . .
H25A H 0.2837(3) 0.2779(3) 0.9637(3) 0.080 Uiso 1 d R .
H25B H 0.2439(3) 0.3314(3) 0.9600(3) 0.080 Uiso 1 d R .
H25C H 0.2177(3) 0.2784(3) 0.9786(3) 0.080 Uiso 1 d R .
C26 C 0.0444(3) 0.3445(2) 0.9644(3) 0.0246(11) Uani 1 d . .
H26A H 0.0311(3) 0.3278(2) 0.9963(3) 0.080 Uiso 1 d R .
C27 C 0.0695(3) 0.3127(2) 0.9286(3) 0.0269(11) Uani 1 d . .
H27A H 0.0732(3) 0.2750(2) 0.9356(3) 0.080 Uiso 1 d R .
C28 C 0.0888(3) 0.3361(2) 0.8824(3) 0.0248(11) Uani 1 d . .
C29 C 0.0828(3) 0.3910(2) 0.8747(3) 0.0259(11) Uani 1 d . .
H29A H 0.0963(3) 0.4084(2) 0.8435(3) 0.080 Uiso 1 d R .
C30 C 0.0569(3) 0.4205(2) 0.9127(3) 0.0251(11) Uani 1 d . .
H30A H 0.0526(3) 0.4583(2) 0.9063(3) 0.080 Uiso 1 d R .
C31 C 0.2014(3) 0.1531(2) 0.7248(3) 0.0235(10) Uani 1 d . .
C32 C 0.2269(3) 0.1796(2) 0.6842(3) 0.0241(11) Uani 1 d . .
C33 C 0.2251(3) 0.2358(2) 0.6806(3) 0.0286(12) Uani 1 d . .
C34 C 0.2488(4) 0.2666(2) 0.6362(4) 0.041(2) Uani 1 d . .
H34A H 0.2433(4) 0.3039(2) 0.6413(4) 0.080 Uiso 1 d R .
H34B H 0.2988(4) 0.2589(2) 0.6508(4) 0.080 Uiso 1 d R .
H34C H 0.2197(4) 0.2566(2) 0.5880(4) 0.080 Uiso 1 d R .
C35 C 0.2083(4) 0.0948(2) 0.7360(4) 0.0355(14) Uani 1 d . .
H35A H 0.1876(4) 0.0844(2) 0.7650(4) 0.080 Uiso 1 d R .
H35B H 0.1834(4) 0.0770(2) 0.6917(4) 0.080 Uiso 1 d R .
H35C H 0.2587(4) 0.0852(2) 0.7585(4) 0.080 Uiso 1 d R .
C36 C 0.2336(3) 0.0856(2) 0.5524(3) 0.0161(9) Uani 1 d . .
H36A H 0.2012(3) 0.0612(2) 0.5175(3) 0.080 Uiso 1 d R .
C37 C 0.2090(3) 0.1130(2) 0.5922(3) 0.0179(9) Uani 1 d . .
H37A H 0.1607(3) 0.1071(2) 0.5848(3) 0.080 Uiso 1 d R .
C38 C 0.2538(3) 0.1489(2) 0.6429(3) 0.0219(10) Uani 1 d . .
C39 C 0.3237(3) 0.1541(2) 0.6524(3) 0.0322(13) Uani 1 d . .
H39A H 0.3573(3) 0.1779(2) 0.6873(3) 0.080 Uiso 1 d R .
C40 C 0.3449(3) 0.1250(2) 0.6113(3) 0.0293(12) Uani 1 d . .
H40A H 0.3936(3) 0.1291(2) 0.6190(3) 0.080 Uiso 1 d R .
C41 C 0.4650(3) 0.1538(2) 0.2722(3) 0.0261(11) Uani 1 d . .
C42 C 0.4336(3) 0.1799(2) 0.3089(3) 0.0235(10) Uani 1 d . .
C43 C 0.4289(3) 0.2356(2) 0.3070(3) 0.0270(11) Uani 1 d . .
C44 C 0.3987(4) 0.2653(2) 0.3468(4) 0.0349(14) Uani 1 d . .
H44A H 0.4000(4) 0.3027(2) 0.3389(4) 0.080 Uiso 1 d R .
H44B H 0.3496(4) 0.2544(2) 0.3311(4) 0.080 Uiso 1 d R .
H44C H 0.4273(4) 0.2579(2) 0.3959(4) 0.080 Uiso 1 d R .
C45 C 0.4666(4) 0.0950(2) 0.2673(3) 0.0318(13) Uani 1 d . .
H45A H 0.4900(4) 0.0854(2) 0.2403(3) 0.080 Uiso 1 d R .
H45B H 0.4932(4) 0.0803(2) 0.3135(3) 0.080 Uiso 1 d R .
H45C H 0.4181(4) 0.0812(2) 0.2451(3) 0.080 Uiso 1 d R .
C46 C 0.3146(3) 0.1179(2) 0.3759(3) 0.0309(13) Uani 1 d . .
H46A H 0.2644(3) 0.1180(2) 0.3642(3) 0.080 Uiso 1 d R .
C47 C 0.3355(3) 0.1475(3) 0.3350(3) 0.0339(14) Uani 1 d . .
H47A H 0.3001(3) 0.1676(3) 0.2961(3) 0.080 Uiso 1 d R .
C48 C 0.4079(3) 0.1476(2) 0.3499(3) 0.0230(10) Uani 1 d . .
C49 C 0.4549(3) 0.1168(2) 0.4054(3) 0.0202(10) Uani 1 d . .
H49A H 0.5051(3) 0.1150(2) 0.4173(3) 0.080 Uiso 1 d R .
C50 C 0.4303(3) 0.0885(2) 0.4443(3) 0.0196(10) Uani 1 d . .
H50A H 0.4643(3) 0.0668(2) 0.4822(3) 0.080 Uiso 1 d R .
C51 C 0.4860(3) 0.2829(2) 0.1221(3) 0.0269(11) Uani 1 d . .
C52 C 0.5554(3) 0.3044(2) 0.1601(3) 0.0221(10) Uani 1 d . .
C53 C 0.5969(3) 0.2947(2) 0.2324(3) 0.0242(11) Uani 1 d . .
C54 C 0.6724(3) 0.3153(3) 0.2738(3) 0.0319(12) Uani 1 d . .
H54A H 0.6915(3) 0.3047(3) 0.3217(3) 0.080 Uiso 1 d R .
H54B H 0.7022(3) 0.3011(3) 0.2554(3) 0.080 Uiso 1 d R .
H54C H 0.6721(3) 0.3534(3) 0.2710(3) 0.080 Uiso 1 d R .
C55 C 0.4428(3) 0.2888(3) 0.0438(3) 0.0364(14) Uani 1 d . .
H55A H 0.3969(3) 0.2713(3) 0.0275(3) 0.080 Uiso 1 d R .
H55B H 0.4349(3) 0.3258(3) 0.0317(3) 0.080 Uiso 1 d R .
H55C H 0.4686(3) 0.2730(3) 0.0221(3) 0.080 Uiso 1 d R .
C56 C 0.6086(3) 0.4221(2) 0.0868(3) 0.0242(11) Uani 1 d . .
H56A H 0.6069(3) 0.4601(2) 0.0888(3) 0.080 Uiso 1 d R .
C57 C 0.5835(3) 0.3924(2) 0.1247(3) 0.0244(11) Uani 1 d . .
H57A H 0.5641(3) 0.4099(2) 0.1513(3) 0.080 Uiso 1 d R .
C58 C 0.5861(3) 0.3372(2) 0.1233(3) 0.0201(10) Uani 1 d . .
C59 C 0.6163(3) 0.3146(2) 0.0849(3) 0.0232(10) Uani 1 d . .
H59A H 0.6205(3) 0.2767(2) 0.0834(3) 0.080 Uiso 1 d R .
C60 C 0.6402(3) 0.3472(2) 0.0490(3) 0.0237(11) Uani 1 d . .
H60A H 0.6618(3) 0.3308(2) 0.0235(3) 0.080 Uiso 1 d R .
C1S C 0.3580(6) 0.8360(4) 0.0148(5) 0.068(2) Uani 1 d . .
Cl11 Cl 0.3185(2) 0.87545(12) 0.0519(2) 0.0874(8) Uani 1 d . .
Cl12 Cl 0.3769(2) 0.77287(13) 0.0539(2) 0.1071(11) Uani 1 d . .
Cl13 Cl 0.4397(2) 0.8653(2) 0.0258(2) 0.1054(11) Uani 1 d . .
C2S C 0.1788(7) 0.5785(4) 0.3387(6) 0.082(3) Uani 1 d . .
Cl21 Cl 0.1361(2) 0.55089(11) 0.2547(2) 0.0808(7) Uani 1 d . .
Cl22 Cl 0.1299(3) 0.5646(2) 0.3839(3) 0.128(2) Uani 1 d . .
Cl23 Cl 0.2675(3) 0.5566(2) 0.3838(2) 0.1260(13) Uani 1 d . .
C3S C 0.4827(7) 0.4596(5) 0.2744(7) 0.358(34) Uani 1 d D .
Cl31 Cl 0.5005(2) 0.38862(11) 0.27834(15) 0.0845(8) Uani 1 d D .
Cl32 Cl 0.5352(4) 0.4912(2) 0.3520(3) 0.162(2) Uani 1 d D .
Cl33 Cl 0.3921(4) 0.4674(3) 0.2575(4) 0.177(3) Uani 1 d D .
C4S C 0.1310(12) 0.1438(7) 0.8807(13) 0.136(7) Uani 1 d . .
Cl41 Cl 0.1443(4) 0.0751(2) 0.8766(3) 0.142(2) Uani 1 d . .
Cl42 Cl 0.1594(3) 0.1677(2) 0.9609(3) 0.135(2) Uani 1 d . .
Cl43 Cl 0.0371(3) 0.1621(2) 0.8272(3) 0.151(2) Uani 1 d . .
C5S C 0.3539(10) 0.1075(6) 0.9951(7) 0.225(14) Uiso 1 d D .
Cl51 Cl 0.4023(7) 0.1374(5) 1.0750(5) 0.107(5) Uani 0.45(2) d PD .
Cl52 Cl 0.3148(5) 0.1554(3) 0.9286(3) 0.063(3) Uani 0.45(2) d PD .
Cl53 Cl 0.4073(6) 0.0622(4) 0.9786(7) 0.146(7) Uani 0.45(2) d PD .
Cl54 Cl 0.3782(19) 0.1478(11) 1.0703(8) 0.223(13) Uani 0.55(2) d PD .
Cl55 Cl 0.3264(14) 0.1475(10) 0.9231(8) 0.215(11) Uani 0.55(2) d PD .
Cl56 Cl 0.2919(16) 0.0601(7) 0.9883(16) 0.360(24) Uani 0.55(2) d PD .
C7S C -0.0545(10) 0.1571(7) 0.9363(10) 0.222(31) Uani 0.58(2) d PD .
Cl71 Cl -0.1025(4) 0.1990(3) 0.8637(4) 0.115(3) Uani 0.58(2) d PD .
Cl72 Cl -0.1205(9) 0.1221(3) 0.9487(7) 0.197(8) Uani 0.58(2) d PD .
Cl73 Cl 0.0023(5) 0.1966(5) 1.0102(6) 0.152(5) Uani 0.58(2) d PD .
C9S C -0.0137(11) 0.1666(7) 0.9864(9) 0.143(4) Uiso 0.42(2) d PD .
Cl91 Cl 0.0380(8) 0.2092(6) 1.0560(9) 0.143(4) Uiso 0.42(2) d PD .
Cl92 Cl -0.0770(8) 0.2021(6) 0.9139(8) 0.143(4) Uiso 0.42(2) d PD .
Cl93 Cl -0.0538(7) 0.1187(5) 1.0143(8) 0.143(4) Uiso 0.42(2) d PD .
C6S C 0.7560(11) 0.5147(6) 0.3250(9) 0.158(8) Uiso 1 d D .
Cl61 Cl 0.7277(4) 0.5082(3) 0.2359(4) 0.174(2) Uiso 1 d D .
Cl62 Cl 0.7043(9) 0.4709(6) 0.3467(9) 0.295(6) Uiso 1 d D .
Cl63 Cl 0.7345(4) 0.5800(3) 0.3408(4) 0.181(2) Uiso 1 d D .
C8S C 0.0993(10) 0.4981(6) 0.7462(9) 0.153(7) Uiso 1 d D .
Cl81 Cl 0.0327(6) 0.5161(5) 0.7674(6) 0.232(4) Uiso 1 d D .
Cl82 Cl 0.0975(12) 0.4302(6) 0.7285(12) 0.346(8) Uiso 1 d D .
Cl83 Cl 0.1022(9) 0.5302(6) 0.6763(8) 0.286(5) Uiso 1 d D .

loop_
_atom_type_symbol
_atom_type_description
_atom_type_scat_dispersion_real
_atom_type_scat_dispersion_imag
_atom_type_scat_source
C C 0.0033 0.0016 'International Tables Vol C Tables 4.2.6.8 and 6.1.1.4'
H H 0.0000 0.0000 'International Tables Vol C Tables 4.2.6.8 and 6.1.1.4'
N N 0.0061 0.0033 'International Tables Vol C Tables 4.2.6.8 and 6.1.1.4'
O O 0.0106 0.0060 'International Tables Vol C Tables 4.2.6.8 and 6.1.1.4'
Cu Cu 0.3201 1.2651 'International Tables Vol C Tables 4.2.6.8 and 6.1.1.4'
Br Br -0.2901 2.4595 'International Tables Vol C Tables 4.2.6.8 and 6.1.1.4'
Be Be 0.0005 0.0002 'International Tables Vol C Tables 4.2.6.8 and 6.1.1.4'
Cl Cl 0.1484 0.1585 'International Tables Vol C Tables 4.2.6.8 and 6.1.1.4'

loop_
_geom_angle_atom_site_label_1
_geom_angle_atom_site_label_2
_geom_angle_atom_site_label_3
_geom_angle
_geom_angle_site_symmetry_1
_geom_angle_site_symmetry_3
_geom_angle_publ_flag
N1 Cu1 N3 111.7(2) . . ?
N1 Cu1 Br1 114.59(13) . . ?
N3 Cu1 Br1 109.09(12) . . ?
N1 Cu1 Br1 107.49(13) . 3_567 ?
N3 Cu1 Br1 102.07(13) . 3_567 ?
Br1 Cu1 Br1 111.14(3) . 3_567 ?
N1 Cu1 Cu1 129.18(13) . 3_567 ?
N3 Cu1 Cu1 118.18(12) . 3_567 ?
Br1 Cu1 Cu1 57.08(2) . 3_567 ?
Br1 Cu1 Cu1 54.06(2) 3_567 3_567 ?
N5 Cu2 N4 127.3(2) . . ?
N5 Cu2 Br2 105.19(13) . . ?
N4 Cu2 Br2 103.52(12) . . ?
N5 Cu2 Br3 104.58(12) . . ?
N4 Cu2 Br3 102.05(13) . . ?
Br2 Cu2 Br3 114.73(3) . . ?
N5 Cu2 Cu3 119.55(12) . . ?
N4 Cu2 Cu3 113.13(12) . . ?
Br2 Cu2 Cu3 57.72(2) . . ?
Br3 Cu2 Cu3 57.02(2) . . ?
N6 Cu3 N2 120.7(2) 2_645 3_557 ?
N6 Cu3 Br3 109.76(13) 2_645 . ?
N2 Cu3 Br3 100.13(13) 3_557 . ?
N6 Cu3 Br2 102.31(13) 2_645 . ?
N2 Cu3 Br2 110.51(13) 3_557 . ?
Br3 Cu3 Br2 114.02(3) . . ?
N6 Cu3 Cu2 121.46(13) 2_645 . ?
N2 Cu3 Cu2 117.87(12) 3_557 . ?
Br3 Cu3 Cu2 57.37(2) . . ?
Br2 Cu3 Cu2 56.67(2) . . ?
Cu1 Br1 Cu1 68.86(3) . 3_567 ?
Cu2 Br2 Cu3 65.61(2) . . ?
Cu3 Br3 Cu2 65.61(2) . . ?
O3 Be1 O1 114.1(5) . . ?
O3 Be1 O2 109.4(6) . . ?
O1 Be1 O2 106.4(4) . . ?
O3 Be1 O4 107.1(4) . . ?
O1 Be1 O4 107.4(5) . . ?
O2 Be1 O4 112.4(5) . . ?
O8 Be2 O7 105.9(4) . . ?
O8 Be2 O6 111.3(6) . . ?
O7 Be2 O6 113.0(5) . . ?
O8 Be2 O5 112.4(5) . . ?
O7 Be2 O5 108.2(6) . . ?
O6 Be2 O5 106.1(4) . . ?
O10 Be3 O11 113.8(5) . . ?
O10 Be3 O9 106.0(4) . . ?
O11 Be3 O9 109.3(6) . . ?
O10 Be3 O12 110.3(6) . . ?
O11 Be3 O12 106.1(4) . . ?
O9 Be3 O12 111.5(5) . . ?
C1 O1 Be1 123.2(5) . . ?
C3 O2 Be1 122.5(5) . . ?
C11 O3 Be1 122.9(5) . . ?
C13 O4 Be1 121.1(5) . . ?
C21 O5 Be2 124.1(5) . . ?
C23 O6 Be2 123.7(5) . . ?
C31 O7 Be2 124.2(5) . . ?
C33 O8 Be2 124.5(4) . . ?
C41 O9 Be3 124.3(4) . . ?
C43 O10 Be3 123.8(4) . . ?
C51 O11 Be3 123.6(5) . . ?
C53 O12 Be3 123.8(5) . . ?
C10 N1 C6 116.8(4) . . ?
C10 N1 Cu1 120.0(4) . . ?
C6 N1 Cu1 122.5(3) . . ?
C16 N2 C20 116.7(4) . . ?
C16 N2 Cu3 121.0(3) . 3_557 ?
C20 N2 Cu3 122.3(3) . 3_557 ?
C26 N3 C30 117.4(4) . . ?
C26 N3 Cu1 124.0(3) . . ?
C30 N3 Cu1 118.5(3) . . ?
C36 N4 C40 116.6(4) . . ?
C36 N4 Cu2 122.1(3) . . ?
C40 N4 Cu2 121.2(3) . . ?
C46 N5 C50 116.8(4) . . ?
C46 N5 Cu2 122.6(3) . . ?
C50 N5 Cu2 120.3(3) . . ?
C56 N6 C60 117.1(4) . . ?
C56 N6 Cu3 119.3(3) . 2_655 ?
C60 N6 Cu3 123.3(4) . 2_655 ?
O1 C1 C2 122.4(5) . . ?
O1 C1 C5 116.2(5) . . ?
C2 C1 C5 121.4(5) . . ?
C3 C2 C1 120.0(5) . . ?
C3 C2 C8 119.9(5) . . ?
C1 C2 C8 119.9(5) . . ?
O2 C3 C2 123.1(5) . . ?
O2 C3 C4 115.2(5) . . ?
C2 C3 C4 121.8(5) . . ?
N1 C6 C7 123.8(5) . . ?
C6 C7 C8 119.3(5) . . ?
C9 C8 C7 116.3(5) . . ?
C9 C8 C2 122.3(5) . . ?
C7 C8 C2 121.4(5) . . ?
C8 C9 C10 121.0(5) . . ?
N1 C10 C9 122.7(5) . . ?
O3 C11 C12 122.0(5) . . ?
O3 C11 C15 115.9(5) . . ?
C12 C11 C15 122.0(4) . . ?
C11 C12 C13 121.7(5) . . ?
C11 C12 C18 120.2(5) . . ?
C13 C12 C18 118.0(5) . . ?
O4 C13 C12 122.1(5) . . ?
O4 C13 C14 115.1(5) . . ?
C12 C13 C14 122.8(5) . . ?
N2 C16 C17 123.2(5) . . ?
C16 C17 C18 120.0(5) . . ?
C19 C18 C17 116.4(5) . . ?
C19 C18 C12 121.3(5) . . ?
C17 C18 C12 122.2(5) . . ?
C20 C19 C18 119.7(5) . . ?
N2 C20 C19 123.8(5) . . ?
O5 C21 C22 121.9(5) . . ?
O5 C21 C25 115.7(5) . . ?
C22 C21 C25 122.4(5) . . ?
C23 C22 C21 121.1(5) . . ?
C23 C22 C28 119.5(5) . . ?
C21 C22 C28 119.3(5) . . ?
O6 C23 C22 122.7(5) . . ?
O6 C23 C24 115.9(5) . . ?
C22 C23 C24 121.3(5) . . ?
N3 C26 C27 123.6(5) . . ?
C28 C27 C26 119.2(5) . . ?
C27 C28 C29 118.0(5) . . ?
C27 C28 C22 121.6(5) . . ?
C29 C28 C22 120.4(5) . . ?
C28 C29 C30 119.6(5) . . ?
N3 C30 C29 122.1(5) . . ?
O7 C31 C32 122.6(5) . . ?
O7 C31 C35 115.0(5) . . ?
C32 C31 C35 122.4(5) . . ?
C31 C32 C33 120.1(4) . . ?
C31 C32 C38 120.4(5) . . ?
C33 C32 C38 119.5(5) . . ?
O8 C33 C32 122.3(5) . . ?
O8 C33 C34 114.7(5) . . ?
C32 C33 C34 123.0(5) . . ?
N4 C36 C37 122.9(4) . . ?
C36 C37 C38 120.4(4) . . ?
C39 C38 C37 116.5(4) . . ?
C39 C38 C32 122.9(5) . . ?
C37 C38 C32 120.6(4) . . ?
C40 C39 C38 119.9(5) . . ?
N4 C40 C39 123.5(5) . . ?
O9 C41 C42 122.7(5) . . ?
O9 C41 C45 115.0(5) . . ?
C42 C41 C45 122.3(4) . . ?
C43 C42 C41 119.3(4) . . ?
C43 C42 C48 121.6(5) . . ?
C41 C42 C48 119.1(5) . . ?
O10 C43 C42 123.6(5) . . ?
O10 C43 C44 114.8(5) . . ?
C42 C43 C44 121.6(5) . . ?
N5 C46 C47 123.2(5) . . ?
C46 C47 C48 119.8(5) . . ?
C49 C48 C47 116.6(4) . . ?
C49 C48 C42 121.3(5) . . ?
C47 C48 C42 122.0(5) . . ?
C48 C49 C50 120.4(5) . . ?
N5 C50 C49 123.0(5) . . ?
O11 C51 C52 123.2(5) . . ?
O11 C51 C55 115.2(5) . . ?
C52 C51 C55 121.6(5) . . ?
C51 C52 C53 120.5(4) . . ?
C51 C52 C58 119.6(5) . . ?
C53 C52 C58 120.0(5) . . ?
O12 C53 C52 122.4(5) . . ?
O12 C53 C54 115.9(5) . . ?
C52 C53 C54 121.7(5) . . ?
N6 C56 C57 123.2(5) . . ?
C56 C57 C58 119.6(5) . . ?
C59 C58 C57 117.0(4) . . ?
C59 C58 C52 122.3(4) . . ?
C57 C58 C52 120.6(4) . . ?
C60 C59 C58 119.5(5) . . ?
N6 C60 C59 123.6(5) . . ?
Cl11 C1S Cl12 110.0(6) . . ?
Cl11 C1S Cl13 110.4(6) . . ?
Cl12 C1S Cl13 109.4(6) . . ?
Cl23 C2S Cl21 109.9(7) . . ?
Cl23 C2S Cl22 112.1(7) . . ?
Cl21 C2S Cl22 111.0(6) . . ?
Cl32 C3S Cl33 105.9(11) . . ?
Cl32 C3S Cl31 112.9(6) . . ?
Cl33 C3S Cl31 107.2(6) . . ?
Cl42 C4S Cl41 115.1(13) . . ?
Cl42 C4S Cl43 108.5(10) . . ?
Cl41 C4S Cl43 111.6(11) . . ?
Cl51 C5S Cl55 116.6(12) . . ?
Cl51 C5S Cl56 116.7(15) . . ?
Cl55 C5S Cl56 114.8(14) . . ?
Cl51 C5S Cl53 111.5(11) . . ?
Cl55 C5S Cl53 99.4(15) . . ?
Cl56 C5S Cl53 93.7(11) . . ?
Cl51 C5S Cl52 110.6(9) . . ?
Cl55 C5S Cl52 12.3(12) . . ?
Cl56 C5S Cl52 111.7(15) . . ?
Cl53 C5S Cl52 111.7(10) . . ?
Cl51 C5S Cl54 17.5(14) . . ?
Cl55 C5S Cl54 109.1(11) . . ?
Cl56 C5S Cl54 110.3(12) . . ?
Cl53 C5S Cl54 129.0(18) . . ?
Cl52 C5S Cl54 100.4(11) . . ?
Cl54 Cl51 C5S 88.4(20) . . ?
Cl51 Cl54 C5S 74.1(22) . . ?
C9S C7S Cl92 99.8(18) . . ?
C9S C7S Cl71 129.2(17) . . ?
Cl92 C7S Cl71 31.7(8) . . ?
C9S C7S Cl72 105.6(17) . . ?
Cl92 C7S Cl72 109.8(13) . . ?
Cl71 C7S Cl72 106.3(10) . . ?
C9S C7S Cl73 20.8(12) . . ?
Cl92 C7S Cl73 79.0(12) . . ?
Cl71 C7S Cl73 108.9(10) . . ?
Cl72 C7S Cl73 112.2(10) . . ?
C9S C7S Cl93 62.9(12) . . ?
Cl92 C7S Cl93 130.0(15) . . ?
Cl71 C7S Cl93 147.3(12) . . ?
Cl72 C7S Cl93 45.5(8) . . ?
Cl73 C7S Cl93 76.6(9) . . ?
Cl92 Cl71 C7S 42.4(11) . . ?
Cl93 Cl72 C7S 73.7(10) . . ?
Cl93 Cl72 Cl92 91.4(8) . . ?
C7S Cl72 Cl92 28.0(6) . . ?
C9S Cl73 Cl91 140.4(20) . . ?
C9S Cl73 C7S 24.7(13) . . ?
Cl91 Cl73 C7S 165.1(15) . . ?
C9S Cl73 Cl92 62.9(12) . . ?
Cl91 Cl73 Cl92 156.7(15) . . ?
C7S Cl73 Cl92 38.2(7) . . ?
C9S Cl73 Cl93 40.8(13) . . ?
Cl91 Cl73 Cl93 113.4(12) . . ?
C7S Cl73 Cl93 55.0(7) . . ?
Cl92 Cl73 Cl93 85.0(6) . . ?
Cl73 C9S C7S 134.5(23) . . ?
Cl73 C9S Cl93 119.8(19) . . ?
C7S C9S Cl93 84.9(14) . . ?
Cl73 C9S Cl92 90.3(16) . . ?
C7S C9S Cl92 44.2(12) . . ?
Cl93 C9S Cl92 112.5(11) . . ?
Cl73 C9S Cl91 20.7(10) . . ?
C7S C9S Cl91 155.2(18) . . ?
Cl93 C9S Cl91 109.1(10) . . ?
Cl92 C9S Cl91 111.0(11) . . ?
Cl73 Cl91 C9S 18.8(11) . . ?
Cl71 Cl92 C7S 105.9(16) . . ?
Cl71 Cl92 C9S 138.9(14) . . ?
C7S Cl92 C9S 36.0(10) . . ?
Cl71 Cl92 Cl73 159.1(14) . . ?
C7S Cl92 Cl73 62.8(10) . . ?
C9S Cl92 Cl73 26.8(7) . . ?
Cl71 Cl92 Cl72 101.2(11) . . ?
C7S Cl92 Cl72 42.3(9) . . ?
C9S Cl92 Cl72 62.6(7) . . ?
Cl73 Cl92 Cl72 82.2(6) . . ?
Cl72 Cl93 C9S 91.0(9) . . ?
Cl72 Cl93 C7S 60.8(7) . . ?
C9S Cl93 C7S 32.2(7) . . ?
Cl72 Cl93 Cl73 100.6(7) . . ?
C9S Cl93 Cl73 19.4(7) . . ?
C7S Cl93 Cl73 48.4(6) . . ?
Cl61 C6S Cl62 108.3(11) . . ?
Cl61 C6S Cl63 108.6(10) . . ?
Cl62 C6S Cl63 106.2(10) . . ?
Cl81 C8S Cl83 118.7(10) . . ?
Cl81 C8S Cl82 112.4(10) . . ?
Cl83 C8S Cl82 105.5(9) . . ?

loop_
_geom_bond_atom_site_label_1
_geom_bond_atom_site_label_2
_geom_bond_distance
_geom_bond_site_symmetry_2
_geom_bond_publ_flag
Cu1 N1 2.018(4) . ?
Cu1 N3 2.042(4) . ?
Cu1 Br1 2.4413(8) . ?
Cu1 Br1 2.5312(8) 3_567 ?
Cu1 Cu1 2.8124(12) 3_567 ?
Cu2 N5 2.009(4) . ?
Cu2 N4 2.010(4) . ?
Cu2 Br2 2.5093(8) . ?
Cu2 Br3 2.5293(8) . ?
Cu2 Cu3 2.7353(9) . ?
Cu3 N6 2.017(4) 2_645 ?
Cu3 N2 2.019(4) 3_557 ?
Cu3 Br3 2.5195(8) . ?
Cu3 Br2 2.5393(8) . ?
Br1 Cu1 2.5312(8) 3_567 ?
Be1 O3 1.599(9) . ?
Be1 O1 1.603(9) . ?
Be1 O2 1.603(9) . ?
Be1 O4 1.619(9) . ?
Be2 O8 1.598(9) . ?
Be2 O7 1.608(8) . ?
Be2 O6 1.610(9) . ?
Be2 O5 1.615(9) . ?
Be3 O10 1.602(8) . ?
Be3 O11 1.607(9) . ?
Be3 O9 1.609(8) . ?
Be3 O12 1.615(9) . ?
O1 C1 1.277(6) . ?
O2 C3 1.292(6) . ?
O3 C11 1.287(6) . ?
O4 C13 1.296(7) . ?
O5 C21 1.276(6) . ?
O6 C23 1.280(7) . ?
O7 C31 1.286(6) . ?
O8 C33 1.284(6) . ?
O9 C41 1.284(6) . ?
O10 C43 1.286(6) . ?
O11 C51 1.279(6) . ?
O12 C53 1.283(6) . ?
N1 C10 1.332(7) . ?
N1 C6 1.338(7) . ?
N2 C16 1.337(7) . ?
N2 C20 1.347(7) . ?
N2 Cu3 2.019(4) 3_557 ?
N3 C26 1.344(7) . ?
N3 C30 1.346(7) . ?
N4 C36 1.341(6) . ?
N4 C40 1.346(7) . ?
N5 C46 1.338(7) . ?
N5 C50 1.342(6) . ?
N6 C56 1.334(7) . ?
N6 C60 1.339(7) . ?
N6 Cu3 2.017(4) 2_655 ?
C1 C2 1.414(8) . ?
C1 C5 1.485(9) . ?
C2 C3 1.400(8) . ?
C2 C8 1.485(7) . ?
C3 C4 1.484(9) . ?
C6 C7 1.386(7) . ?
C7 C8 1.398(8) . ?
C8 C9 1.375(8) . ?
C9 C10 1.389(7) . ?
C11 C12 1.404(8) . ?
C11 C15 1.484(8) . ?
C12 C13 1.406(8) . ?
C12 C18 1.486(7) . ?
C13 C14 1.489(9) . ?
C16 C17 1.381(7) . ?
C17 C18 1.397(7) . ?
C18 C19 1.396(8) . ?
C19 C20 1.370(8) . ?
C21 C22 1.412(8) . ?
C21 C25 1.488(9) . ?
C22 C23 1.396(8) . ?
C22 C28 1.504(7) . ?
C23 C24 1.496(9) . ?
C26 C27 1.386(7) . ?
C27 C28 1.382(8) . ?
C28 C29 1.391(8) . ?
C29 C30 1.401(7) . ?
C31 C32 1.402(8) . ?
C31 C35 1.485(8) . ?
C32 C33 1.417(8) . ?
C32 C38 1.488(6) . ?
C33 C34 1.499(9) . ?
C36 C37 1.388(6) . ?
C37 C38 1.388(7) . ?
C38 C39 1.388(8) . ?
C39 C40 1.385(7) . ?
C41 C42 1.417(8) . ?
C41 C45 1.488(8) . ?
C42 C43 1.406(8) . ?
C42 C48 1.488(7) . ?
C43 C44 1.498(8) . ?
C46 C47 1.384(7) . ?
C47 C48 1.396(8) . ?
C48 C49 1.376(7) . ?
C49 C50 1.383(7) . ?
C51 C52 1.396(8) . ?
C51 C55 1.508(9) . ?
C52 C53 1.408(8) . ?
C52 C58 1.493(6) . ?
C53 C54 1.494(9) . ?
C56 C57 1.390(7) . ?
C57 C58 1.393(7) . ?
C58 C59 1.391(7) . ?
C59 C60 1.383(7) . ?
C1S Cl11 1.724(12) . ?
C1S Cl12 1.756(11) . ?
C1S Cl13 1.777(12) . ?
C2S Cl23 1.73(2) . ?
C2S Cl21 1.750(12) . ?
C2S Cl22 1.766(13) . ?
C3S Cl32 1.710(14) . ?
C3S Cl33 1.77(2) . ?
C3S Cl31 1.818(13) . ?
C4S Cl42 1.66(2) . ?
C4S Cl41 1.76(2) . ?
C4S Cl43 1.81(3) . ?
C5S Cl51 1.71(2) . ?
C5S Cl55 1.71(2) . ?
C5S Cl56 1.72(2) . ?
C5S Cl53 1.75(2) . ?
C5S Cl52 1.76(2) . ?
C5S Cl54 1.78(2) . ?
Cl51 Cl54 0.54(4) . ?
C7S C9S 1.04(2) . ?
C7S Cl92 1.24(2) . ?
C7S Cl71 1.76(2) . ?
C7S Cl72 1.77(2) . ?
C7S Cl73 1.78(2) . ?
C7S Cl93 1.95(2) . ?
Cl71 Cl92 0.962(14) . ?
Cl72 Cl93 1.45(2) . ?
Cl72 Cl92 2.48(2) . ?
Cl73 C9S 0.89(2) . ?
Cl73 Cl91 0.971(14) . ?
Cl73 Cl92 1.96(2) . ?
Cl73 Cl93 2.31(2) . ?
C9S Cl93 1.740(10) . ?
C9S Cl92 1.746(10) . ?
C9S Cl91 1.747(10) . ?
C6S Cl61 1.74(2) . ?
C6S Cl62 1.77(2) . ?
C6S Cl63 1.78(2) . ?
C8S Cl81 1.733(9) . ?
C8S Cl83 1.748(9) . ?
C8S Cl82 1.749(10) . ?
